data_7121873
loop_
_publ_author_name
'Cica\<c-Hudi, M'
'Schlindwein, S. H.'
'Feil, C. M.'
'Nieger, M.'
'Gudat, D.'

_publ_section_title
;
 Isolable N-heterocyclic carbene adducts of the elusive diiodophosphine.
;
_journal_issue 55
_journal_name_full 'Chemical communications (Cambridge, England)'
_journal_page_first 7645
_journal_page_last 7648
_journal_paper_doi 10.1039/c8cc03972k
_journal_volume 54
_journal_year 2018
_chemical_formula_moiety 'C27 H37 I N2 P, I, C H2 Cl2'
_chemical_formula_sum 'C28 H39 Cl2 I2 N2 P'
_chemical_formula_weight 759.28
_space_group_crystal_system monoclinic
_space_group_IT_number 14
_space_group_name_Hall '-P 2yn'
_space_group_name_H-M_alt 'P 1 21/n 1'
_symmetry_space_group_name_Hall '-P 2yn'
_symmetry_space_group_name_H-M 'P 1 21/n 1'
_atom_sites_solution_hydrogens mixed
_atom_sites_solution_primary direct
_atom_sites_solution_secondary difmap
_audit_creation_method SHELXL-2014/7
_audit_update_record
;
2018-05-11 deposited with the CCDC.
2018-06-11 downloaded from the CCDC.
;
_cell_angle_alpha 90
_cell_angle_beta 102.309(3)
_cell_angle_gamma 90
_cell_formula_units_Z 4
_cell_length_a 10.7558(6)
_cell_length_b 18.7258(11)
_cell_length_c 16.3345(9)
_cell_measurement_reflns_used 8165
_cell_measurement_temperature 130(2)
_cell_measurement_theta_max 30.57
_cell_measurement_theta_min 1.67
_cell_volume 3214.3(3)
_computing_cell_refinement 'Bruker ApexII Software Suite, 2008'
_computing_data_collection 'Bruker ApexII Software Suite, 2008'
_computing_data_reduction 'Bruker ApexII Software Suite, 2008'
_computing_molecular_graphics 'SHELXS plus XP (Sheldrick, 1991)'
_computing_publication_material 'SHELXL-2014/7 (Sheldrick, 2014)'
_computing_structure_refinement 'SHELXL-2014/7 (Sheldrick, 2014)'
_computing_structure_solution 'SHELXS-2014/7 (Sheldrick, 2014)'
_diffrn_ambient_temperature 130(2)
_diffrn_measured_fraction_theta_full 0.998
_diffrn_measured_fraction_theta_max 0.995
_diffrn_measurement_device_type 'Bruker Kappa APEXII Duo'
_diffrn_measurement_method 'omega and phi scans'
_diffrn_radiation_type MoK\a
_diffrn_radiation_wavelength 0.71073
_diffrn_reflns_av_R_equivalents 0.0268
_diffrn_reflns_av_unetI/netI 0.0273
_diffrn_reflns_Laue_measured_fraction_full 0.998
_diffrn_reflns_Laue_measured_fraction_max 0.995
_diffrn_reflns_limit_h_max 14
_diffrn_reflns_limit_h_min -15
_diffrn_reflns_limit_k_max 26
_diffrn_reflns_limit_k_min -26
_diffrn_reflns_limit_l_max 23
_diffrn_reflns_limit_l_min -23
_diffrn_reflns_number 39444
_diffrn_reflns_point_group_measured_fraction_full 0.998
_diffrn_reflns_point_group_measured_fraction_max 0.995
_diffrn_reflns_theta_full 25.242
_diffrn_reflns_theta_max 30.571
_diffrn_reflns_theta_min 1.677
_diffrn_source 'sealed tube'
_exptl_absorpt_coefficient_mu 2.192
_exptl_absorpt_correction_T_max 0.6761
_exptl_absorpt_correction_T_min 0.5176
_exptl_absorpt_correction_type numerical
_exptl_absorpt_process_details 'Blessing, 1995'
_exptl_crystal_colour red
_exptl_crystal_density_diffrn 1.569
_exptl_crystal_description prism
_exptl_crystal_F_000 1504
_exptl_crystal_size_max 0.513
_exptl_crystal_size_mid 0.423
_exptl_crystal_size_min 0.282
_refine_diff_density_max 1.395
_refine_diff_density_min -1.152
_refine_diff_density_rms 0.089
_refine_ls_extinction_method none
_refine_ls_goodness_of_fit_ref 1.029
_refine_ls_hydrogen_treatment mixed
_refine_ls_matrix_type full
_refine_ls_number_parameters 292
_refine_ls_number_reflns 9825
_refine_ls_number_restraints 1
_refine_ls_restrained_S_all 1.029
_refine_ls_R_factor_all 0.0388
_refine_ls_R_factor_gt 0.0278
_refine_ls_shift/su_max 0.001
_refine_ls_shift/su_mean 0.000
_refine_ls_structure_factor_coef Fsqd
_refine_ls_weighting_details 'w=1/[\s^2^(Fo^2^)+(0.0251P)^2^+3.5701P] where P=(Fo^2^+2Fc^2^)/3'
_refine_ls_weighting_scheme calc
_refine_ls_wR_factor_gt 0.0605
_refine_ls_wR_factor_ref 0.0642
_reflns_Friedel_coverage 0.000
_reflns_number_gt 8159
_reflns_number_total 9825
_reflns_threshold_expression 'I > 2\s(I)'
_cod_data_source_file c8cc03972k2.cif
_cod_data_source_block g442_sq
_cod_depositor_comments 'Adding full bibliography for 7121868--7121873.cif.'
_cod_database_code 7121873
_shelx_shelxl_version_number 2014/7
_shelx_space_group_comment
;
The symmetry employed for this shelxl refinement is uniquely defined
by the following loop, which should always be used as a source of
symmetry information in preference to the above space-group names.
They are only intended as comments.
;
_shelx_estimated_absorpt_t_min 0.399
_shelx_estimated_absorpt_t_max 0.577

loop_
_space_group_symop_operation_xyz
'x, y, z'
'-x+1/2, y+1/2, -z+1/2'
'-x, -y, -z'
'x-1/2, -y-1/2, z-1/2'

loop_
_atom_site_label
_atom_site_type_symbol
_atom_site_fract_x
_atom_site_fract_y
_atom_site_fract_z
_atom_site_U_iso_or_equiv
_atom_site_adp_type
_atom_site_occupancy
_atom_site_site_symmetry_order
_atom_site_calc_flag
_atom_site_refinement_flags_posn
_atom_site_refinement_flags_adp
I1 I 0.16420(2) 0.16058(2) 0.33692(2) 0.02187(4) Uani 1 1 d . .
I2 I 0.36652(2) 0.40112(2) 0.78182(2) 0.02533(4) Uani 1 1 d . .
P1 P 0.38896(6) 0.20333(4) 0.37561(4) 0.02386(12) Uani 1 1 d D .
H1P H 0.377(3) 0.2563(12) 0.3256(16) 0.036 Uiso 1 1 d D U
C1 C 0.38293(18) 0.24950(10) 0.47247(11) 0.0123(3) Uani 1 1 d . .
N1 N 0.36518(16) 0.31999(9) 0.48223(10) 0.0128(3) Uani 1 1 d . .
N2 N 0.40112(16) 0.21976(9) 0.54938(10) 0.0128(3) Uani 1 1 d . .
C2 C 0.4750(2) 0.39810(11) 0.40140(12) 0.0163(4) Uani 1 1 d . .
C3 C 0.35913(19) 0.37306(10) 0.41678(11) 0.0139(4) Uani 1 1 d . .
C4 C 0.2397(2) 0.39703(11) 0.37332(12) 0.0162(4) Uani 1 1 d . .
C5 C 0.55963(19) 0.12439(11) 0.57409(12) 0.0154(4) Uani 1 1 d . .
C6 C 0.43330(19) 0.14555(10) 0.56934(11) 0.0136(4) Uani 1 1 d . .
C7 C 0.3384(2) 0.10030(11) 0.58581(12) 0.0161(4) Uani 1 1 d . .
C8 C 0.3725(2) 0.33477(11) 0.56601(12) 0.0158(4) Uani 1 1 d . .
H8 H 0.3637 0.3803 0.5898 0.019 Uiso 1 1 calc R U
C9 C 0.39436(19) 0.27243(11) 0.60748(12) 0.0153(4) Uani 1 1 d . .
H9 H 0.4035 0.2658 0.6661 0.018 Uiso 1 1 calc R U
C10 C 0.2400(2) 0.44776(12) 0.31073(13) 0.0227(4) Uani 1 1 d . .
H10 H 0.1613 0.4658 0.2799 0.027 Uiso 1 1 calc R U
C11 C 0.3523(2) 0.47221(13) 0.29275(14) 0.0258(5) Uani 1 1 d . .
H11 H 0.3496 0.5062 0.2493 0.031 Uiso 1 1 calc R U
C12 C 0.4689(2) 0.44780(12) 0.33730(14) 0.0234(5) Uani 1 1 d . .
H12 H 0.5452 0.4651 0.3240 0.028 Uiso 1 1 calc R U
C13 C 0.3750(2) 0.03016(12) 0.60929(13) 0.0202(4) Uani 1 1 d . .
H13 H 0.3141 -0.0022 0.6224 0.024 Uiso 1 1 calc R U
C14 C 0.4981(2) 0.00758(12) 0.61359(13) 0.0216(4) Uani 1 1 d . .
H14 H 0.5208 -0.0404 0.6290 0.026 Uiso 1 1 calc R U
C15 C 0.5892(2) 0.05375(12) 0.59581(13) 0.0198(4) Uani 1 1 d . .
H15 H 0.6733 0.0369 0.5985 0.024 Uiso 1 1 calc R U
C16 C 0.6035(2) 0.37433(12) 0.45189(13) 0.0200(4) Uani 1 1 d . .
H16 H 0.5884 0.3422 0.4977 0.024 Uiso 1 1 calc R U
C17 C 0.1151(2) 0.37240(12) 0.39291(13) 0.0191(4) Uani 1 1 d . .
H17 H 0.1324 0.3289 0.4290 0.023 Uiso 1 1 calc R U
C18 C 0.2025(2) 0.12382(12) 0.58197(13) 0.0200(4) Uani 1 1 d . .
H18 H 0.1881 0.1700 0.5506 0.024 Uiso 1 1 calc R U
C19 C 0.6634(2) 0.17547(12) 0.56052(14) 0.0195(4) Uani 1 1 d . .
H19 H 0.6205 0.2191 0.5326 0.023 Uiso 1 1 calc R U
C20 C 0.6790(3) 0.33253(16) 0.39885(17) 0.0341(6) Uani 1 1 d . .
H20A H 0.7610 0.3182 0.4337 0.051 Uiso 1 1 calc R U
H20B H 0.6310 0.2899 0.3761 0.051 Uiso 1 1 calc R U
H20C H 0.6933 0.3626 0.3526 0.051 Uiso 1 1 calc R U
C21 C 0.6807(3) 0.43839(16) 0.4924(2) 0.0428(7) Uani 1 1 d . .
H21A H 0.7632 0.4220 0.5246 0.064 Uiso 1 1 calc R U
H21B H 0.6941 0.4716 0.4486 0.064 Uiso 1 1 calc R U
H21C H 0.6343 0.4627 0.5298 0.064 Uiso 1 1 calc R U
C22 C 0.0167(2) 0.35297(15) 0.31403(16) 0.0305(5) Uani 1 1 d . .
H22A H -0.0621 0.3374 0.3297 0.046 Uiso 1 1 calc R U
H22B H -0.0008 0.3948 0.2774 0.046 Uiso 1 1 calc R U
H22C H 0.0498 0.3142 0.2844 0.046 Uiso 1 1 calc R U
C23 C 0.0625(3) 0.43047(14) 0.44233(18) 0.0325(6) Uani 1 1 d . .
H23A H -0.0181 0.4143 0.4549 0.049 Uiso 1 1 calc R U
H23B H 0.1238 0.4399 0.4948 0.049 Uiso 1 1 calc R U
H23C H 0.0480 0.4743 0.4089 0.049 Uiso 1 1 calc R U
C24 C 0.1062(2) 0.06880(14) 0.53615(16) 0.0296(5) Uani 1 1 d . .
H24A H 0.0196 0.0857 0.5348 0.044 Uiso 1 1 calc R U
H24B H 0.1180 0.0627 0.4787 0.044 Uiso 1 1 calc R U
H24C H 0.1197 0.0230 0.5657 0.044 Uiso 1 1 calc R U
C25 C 0.1806(2) 0.13614(15) 0.67048(15) 0.0286(5) Uani 1 1 d . .
H25A H 0.0925 0.1513 0.6672 0.043 Uiso 1 1 calc R U
H25B H 0.1966 0.0917 0.7026 0.043 Uiso 1 1 calc R U
H25C H 0.2387 0.1733 0.6983 0.043 Uiso 1 1 calc R U
C26 C 0.7447(3) 0.14516(17) 0.5041(2) 0.0452(8) Uani 1 1 d . .
H26A H 0.8096 0.1802 0.4976 0.068 Uiso 1 1 calc R U
H26B H 0.7862 0.1013 0.5290 0.068 Uiso 1 1 calc R U
H26C H 0.6911 0.1343 0.4491 0.068 Uiso 1 1 calc R U
C27 C 0.7448(3) 0.1986(2) 0.64441(19) 0.0575(10) Uani 1 1 d . .
H27A H 0.6900 0.2180 0.6798 0.086 Uiso 1 1 calc R U
H27B H 0.7916 0.1573 0.6722 0.086 Uiso 1 1 calc R U
H27C H 0.8053 0.2353 0.6351 0.086 Uiso 1 1 calc R U

loop_
_atom_site_aniso_label
_atom_site_aniso_U_11
_atom_site_aniso_U_22
_atom_site_aniso_U_33
_atom_site_aniso_U_23
_atom_site_aniso_U_13
_atom_site_aniso_U_12
I1 0.02684(7) 0.02049(7) 0.01746(6) -0.00474(5) 0.00287(5) -0.00530(6)
I2 0.02358(7) 0.03042(9) 0.02263(7) -0.00748(6) 0.00632(5) 0.00213(6)
P1 0.0247(3) 0.0296(3) 0.0189(2) -0.0127(2) 0.0082(2) -0.0065(2)
C1 0.0140(8) 0.0110(9) 0.0121(8) -0.0004(6) 0.0032(6) -0.0017(7)
N1 0.0169(8) 0.0101(8) 0.0119(7) 0.0002(6) 0.0043(6) -0.0002(6)
N2 0.0158(8) 0.0099(8) 0.0127(7) 0.0000(6) 0.0032(6) -0.0003(6)
C2 0.0179(9) 0.0142(9) 0.0172(9) 0.0001(7) 0.0044(7) -0.0012(8)
C3 0.0195(9) 0.0094(9) 0.0124(8) 0.0013(7) 0.0026(7) 0.0002(7)
C4 0.0189(9) 0.0129(9) 0.0157(8) -0.0010(7) 0.0010(7) 0.0003(8)
C5 0.0175(9) 0.0128(9) 0.0152(8) -0.0008(7) 0.0022(7) -0.0002(8)
C6 0.0181(9) 0.0096(9) 0.0128(8) 0.0005(6) 0.0024(7) 0.0002(7)
C7 0.0197(9) 0.0153(10) 0.0127(8) -0.0006(7) 0.0018(7) -0.0030(8)
C8 0.0219(10) 0.0139(9) 0.0118(8) -0.0027(7) 0.0043(7) 0.0003(8)
C9 0.0194(9) 0.0145(9) 0.0127(8) -0.0020(7) 0.0048(7) 0.0002(8)
C10 0.0272(11) 0.0187(11) 0.0201(9) 0.0051(8) 0.0001(8) 0.0037(9)
C11 0.0357(13) 0.0192(11) 0.0218(10) 0.0091(8) 0.0044(9) -0.0017(10)
C12 0.0274(11) 0.0197(11) 0.0250(10) 0.0049(8) 0.0096(9) -0.0045(9)
C13 0.0282(11) 0.0136(10) 0.0180(9) 0.0014(7) 0.0029(8) -0.0056(9)
C14 0.0314(12) 0.0115(10) 0.0204(9) 0.0019(7) 0.0017(8) 0.0019(9)
C15 0.0202(10) 0.0187(10) 0.0193(9) 0.0006(8) 0.0016(8) 0.0043(8)
C16 0.0163(10) 0.0219(11) 0.0215(9) 0.0008(8) 0.0031(8) -0.0027(8)
C17 0.0167(10) 0.0175(10) 0.0225(9) -0.0009(8) 0.0031(8) -0.0006(8)
C18 0.0185(10) 0.0204(11) 0.0208(9) 0.0049(8) 0.0037(8) -0.0031(8)
C19 0.0169(10) 0.0177(10) 0.0244(10) 0.0000(8) 0.0056(8) -0.0016(8)
C20 0.0252(12) 0.0423(16) 0.0355(13) -0.0036(11) 0.0078(10) 0.0070(11)
C21 0.0328(15) 0.0348(16) 0.0520(17) -0.0126(13) -0.0110(12) -0.0046(12)
C22 0.0217(11) 0.0342(14) 0.0315(12) 0.0002(10) -0.0040(9) -0.0037(10)
C23 0.0316(13) 0.0245(13) 0.0460(15) -0.0082(11) 0.0185(11) -0.0007(11)
C24 0.0219(11) 0.0310(14) 0.0325(12) 0.0060(10) -0.0017(9) -0.0107(10)
C25 0.0270(12) 0.0345(14) 0.0272(11) 0.0034(10) 0.0121(9) 0.0028(10)
C26 0.0421(16) 0.0378(17) 0.068(2) -0.0178(15) 0.0395(16) -0.0103(13)
C27 0.061(2) 0.078(3) 0.0350(15) -0.0162(16) 0.0131(14) -0.051(2)

loop_
_atom_type_symbol
_atom_type_description
_atom_type_scat_dispersion_real
_atom_type_scat_dispersion_imag
_atom_type_scat_source
C C 0.0033 0.0016 'International Tables Vol C Tables 4.2.6.8 and 6.1.1.4'
H H 0.0000 0.0000 'International Tables Vol C Tables 4.2.6.8 and 6.1.1.4'
N N 0.0061 0.0033 'International Tables Vol C Tables 4.2.6.8 and 6.1.1.4'
P P 0.1023 0.0942 'International Tables Vol C Tables 4.2.6.8 and 6.1.1.4'
I I -0.4742 1.8119 'International Tables Vol C Tables 4.2.6.8 and 6.1.1.4'
Cl Cl 0.1484 0.1585 'International Tables Vol C Tables 4.2.6.8 and 6.1.1.4'

loop_
_geom_angle_atom_site_label_1
_geom_angle_atom_site_label_2
_geom_angle_atom_site_label_3
_geom_angle
_geom_angle_site_symmetry_3
P1 I1 I2 178.129(15) 4_565
C1 P1 I1 99.25(7) .
C1 P1 H1P 99.8(13) .
I1 P1 H1P 97.2(13) .
N1 C1 N2 106.86(16) .
N1 C1 P1 126.97(14) .
N2 C1 P1 126.11(15) .
C1 N1 C8 109.49(16) .
C1 N1 C3 124.67(16) .
C8 N1 C3 125.21(17) .
C1 N2 C9 109.05(16) .
C1 N2 C6 125.73(16) .
C9 N2 C6 125.03(16) .
C12 C2 C3 117.18(19) .
C12 C2 C16 119.74(19) .
C3 C2 C16 123.07(18) .
C4 C3 C2 123.71(18) .
C4 C3 N1 118.98(18) .
C2 C3 N1 117.31(17) .
C10 C4 C3 116.3(2) .
C10 C4 C17 120.14(19) .
C3 C4 C17 123.49(18) .
C15 C5 C6 116.75(19) .
C15 C5 C19 120.05(19) .
C6 C5 C19 123.14(18) .
C7 C6 C5 123.91(18) .
C7 C6 N2 118.34(18) .
C5 C6 N2 117.70(17) .
C6 C7 C13 116.55(19) .
C6 C7 C18 123.67(19) .
C13 C7 C18 119.76(19) .
C9 C8 N1 106.97(17) .
C9 C8 H8 126.5 .
N1 C8 H8 126.5 .
C8 C9 N2 107.63(17) .
C8 C9 H9 126.2 .
N2 C9 H9 126.2 .
C11 C10 C4 121.3(2) .
C11 C10 H10 119.3 .
C4 C10 H10 119.3 .
C10 C11 C12 120.9(2) .
C10 C11 H11 119.6 .
C12 C11 H11 119.6 .
C11 C12 C2 120.5(2) .
C11 C12 H12 119.7 .
C2 C12 H12 119.7 .
C14 C13 C7 120.9(2) .
C14 C13 H13 119.6 .
C7 C13 H13 119.6 .
C13 C14 C15 120.9(2) .
C13 C14 H14 119.5 .
C15 C14 H14 119.5 .
C14 C15 C5 121.0(2) .
C14 C15 H15 119.5 .
C5 C15 H15 119.5 .
C2 C16 C20 112.05(18) .
C2 C16 C21 110.7(2) .
C20 C16 C21 110.1(2) .
C2 C16 H16 107.9 .
C20 C16 H16 107.9 .
C21 C16 H16 107.9 .
C4 C17 C22 112.32(19) .
C4 C17 C23 109.77(18) .
C22 C17 C23 110.2(2) .
C4 C17 H17 108.1 .
C22 C17 H17 108.1 .
C23 C17 H17 108.1 .
C7 C18 C25 110.23(17) .
C7 C18 C24 111.7(2) .
C25 C18 C24 109.74(19) .
C7 C18 H18 108.4 .
C25 C18 H18 108.4 .
C24 C18 H18 108.4 .
C26 C19 C5 113.02(19) .
C26 C19 C27 111.0(2) .
C5 C19 C27 110.27(19) .
C26 C19 H19 107.4 .
C5 C19 H19 107.4 .
C27 C19 H19 107.4 .
C16 C20 H20A 109.5 .
C16 C20 H20B 109.5 .
H20A C20 H20B 109.5 .
C16 C20 H20C 109.5 .
H20A C20 H20C 109.5 .
H20B C20 H20C 109.5 .
C16 C21 H21A 109.5 .
C16 C21 H21B 109.5 .
H21A C21 H21B 109.5 .
C16 C21 H21C 109.5 .
H21A C21 H21C 109.5 .
H21B C21 H21C 109.5 .
C17 C22 H22A 109.5 .
C17 C22 H22B 109.5 .
H22A C22 H22B 109.5 .
C17 C22 H22C 109.5 .
H22A C22 H22C 109.5 .
H22B C22 H22C 109.5 .
C17 C23 H23A 109.5 .
C17 C23 H23B 109.5 .
H23A C23 H23B 109.5 .
C17 C23 H23C 109.5 .
H23A C23 H23C 109.5 .
H23B C23 H23C 109.5 .
C18 C24 H24A 109.5 .
C18 C24 H24B 109.5 .
H24A C24 H24B 109.5 .
C18 C24 H24C 109.5 .
H24A C24 H24C 109.5 .
H24B C24 H24C 109.5 .
C18 C25 H25A 109.5 .
C18 C25 H25B 109.5 .
H25A C25 H25B 109.5 .
C18 C25 H25C 109.5 .
H25A C25 H25C 109.5 .
H25B C25 H25C 109.5 .
C19 C26 H26A 109.5 .
C19 C26 H26B 109.5 .
H26A C26 H26B 109.5 .
C19 C26 H26C 109.5 .
H26A C26 H26C 109.5 .
H26B C26 H26C 109.5 .
C19 C27 H27A 109.5 .
C19 C27 H27B 109.5 .
H27A C27 H27B 109.5 .
C19 C27 H27C 109.5 .
H27A C27 H27C 109.5 .
H27B C27 H27C 109.5 .

loop_
_geom_bond_atom_site_label_1
_geom_bond_atom_site_label_2
_geom_bond_distance
_geom_bond_site_symmetry_2
I1 P1 2.4966(6) .
I1 I2 3.3418(3) 4_565
P1 C1 1.8163(19) .
P1 H1P 1.274(17) .
C1 N1 1.348(2) .
C1 N2 1.350(2) .
N1 C8 1.382(2) .
N1 C3 1.451(2) .
N2 C9 1.381(2) .
N2 C6 1.452(2) .
C2 C12 1.392(3) .
C2 C3 1.403(3) .
C2 C16 1.518(3) .
C3 C4 1.402(3) .
C4 C10 1.396(3) .
C4 C17 1.515(3) .
C5 C15 1.389(3) .
C5 C6 1.402(3) .
C5 C19 1.521(3) .
C6 C7 1.397(3) .
C7 C13 1.401(3) .
C7 C18 1.515(3) .
C8 C9 1.345(3) .
C8 H8 0.9500 .
C9 H9 0.9500 .
C10 C11 1.380(3) .
C10 H10 0.9500 .
C11 C12 1.386(3) .
C11 H11 0.9500 .
C12 H12 0.9500 .
C13 C14 1.378(3) .
C13 H13 0.9500 .
C14 C15 1.383(3) .
C14 H14 0.9500 .
C15 H15 0.9500 .
C16 C20 1.524(3) .
C16 C21 1.526(3) .
C16 H16 1.0000 .
C17 C22 1.527(3) .
C17 C23 1.533(3) .
C17 H17 1.0000 .
C18 C25 1.531(3) .
C18 C24 1.537(3) .
C18 H18 1.0000 .
C19 C26 1.510(3) .
C19 C27 1.523(4) .
C19 H19 1.0000 .
C20 H20A 0.9800 .
C20 H20B 0.9800 .
C20 H20C 0.9800 .
C21 H21A 0.9800 .
C21 H21B 0.9800 .
C21 H21C 0.9800 .
C22 H22A 0.9800 .
C22 H22B 0.9800 .
C22 H22C 0.9800 .
C23 H23A 0.9800 .
C23 H23B 0.9800 .
C23 H23C 0.9800 .
C24 H24A 0.9800 .
C24 H24B 0.9800 .
C24 H24C 0.9800 .
C25 H25A 0.9800 .
C25 H25B 0.9800 .
C25 H25C 0.9800 .
C26 H26A 0.9800 .
C26 H26B 0.9800 .
C26 H26C 0.9800 .
C27 H27A 0.9800 .
C27 H27B 0.9800 .
C27 H27C 0.9800 .

loop_
_geom_hbond_atom_site_label_D
_geom_hbond_atom_site_label_H
_geom_hbond_atom_site_label_A
_geom_hbond_distance_DH
_geom_hbond_distance_HA
_geom_hbond_distance_DA
_geom_hbond_angle_DHA
C8 H8 I2 0.95 3.15 3.7512(19) 122.5
C9 H9 I2 0.95 3.24 3.7907(19) 119.2

loop_
_geom_torsion_atom_site_label_1
_geom_torsion_atom_site_label_2
_geom_torsion_atom_site_label_3
_geom_torsion_atom_site_label_4
_geom_torsion
I1 P1 C1 N1 -96.80(17)
I1 P1 C1 N2 86.33(17)
N2 C1 N1 C8 0.1(2)
P1 C1 N1 C8 -177.25(15)
N2 C1 N1 C3 171.40(17)
P1 C1 N1 C3 -6.0(3)
N1 C1 N2 C9 0.1(2)
P1 C1 N2 C9 177.48(15)
N1 C1 N2 C6 -175.13(17)
P1 C1 N2 C6 2.3(3)
C12 C2 C3 C4 -2.2(3)
C16 C2 C3 C4 176.87(19)
C12 C2 C3 N1 178.58(18)
C16 C2 C3 N1 -2.4(3)
C1 N1 C3 C4 99.2(2)
C8 N1 C3 C4 -90.8(2)
C1 N1 C3 C2 -81.5(2)
C8 N1 C3 C2 88.5(2)
C2 C3 C4 C10 1.1(3)
N1 C3 C4 C10 -179.62(18)
C2 C3 C4 C17 -177.02(19)
N1 C3 C4 C17 2.2(3)
C15 C5 C6 C7 0.7(3)
C19 C5 C6 C7 -176.59(18)
C15 C5 C6 N2 178.05(17)
C19 C5 C6 N2 0.8(3)
C1 N2 C6 C7 -105.1(2)
C9 N2 C6 C7 80.5(2)
C1 N2 C6 C5 77.4(2)
C9 N2 C6 C5 -97.1(2)
C5 C6 C7 C13 0.8(3)
N2 C6 C7 C13 -176.60(17)
C5 C6 C7 C18 178.94(18)
N2 C6 C7 C18 1.6(3)
C1 N1 C8 C9 -0.3(2)
C3 N1 C8 C9 -171.51(18)
N1 C8 C9 N2 0.3(2)
C1 N2 C9 C8 -0.3(2)
C6 N2 C9 C8 174.99(18)
C3 C4 C10 C11 0.5(3)
C17 C4 C10 C11 178.7(2)
C4 C10 C11 C12 -0.9(4)
C10 C11 C12 C2 -0.1(4)
C3 C2 C12 C11 1.6(3)
C16 C2 C12 C11 -177.4(2)
C6 C7 C13 C14 -1.5(3)
C18 C7 C13 C14 -179.73(19)
C7 C13 C14 C15 0.8(3)
C13 C14 C15 C5 0.8(3)
C6 C5 C15 C14 -1.4(3)
C19 C5 C15 C14 175.89(19)
C12 C2 C16 C20 -66.2(3)
C3 C2 C16 C20 114.8(2)
C12 C2 C16 C21 57.2(3)
C3 C2 C16 C21 -121.9(2)
C10 C4 C17 C22 47.8(3)
C3 C4 C17 C22 -134.1(2)
C10 C4 C17 C23 -75.2(3)
C3 C4 C17 C23 102.9(2)
C6 C7 C18 C25 -102.2(2)
C13 C7 C18 C25 75.9(2)
C6 C7 C18 C24 135.6(2)
C13 C7 C18 C24 -46.3(3)
C15 C5 C19 C26 48.4(3)
C6 C5 C19 C26 -134.4(2)
C15 C5 C19 C27 -76.5(3)
C6 C5 C19 C27 100.7(3)

loop_
_platon_squeeze_void_nr
_platon_squeeze_void_average_x
_platon_squeeze_void_average_y
_platon_squeeze_void_average_z
_platon_squeeze_void_volume
_platon_squeeze_void_count_electrons
_platon_squeeze_void_content
1 -0.009 0.648 0.351 124 50 CH2Cl2
2 0.009 0.352 0.649 124 49 CH2Cl2
3 0.509 0.148 0.149 124 49 CH2Cl2
4 0.491 -0.148 0.851 124 50 CH2Cl2
